data_1559247
loop_
_publ_author_name
'Maiti, Avijit'
'Chandra, Shubhadeep'
'Sarkar, Biprajit'
'Jana, Anukul'

_publ_section_title
;
 Acyclic Diaminocarbene-Based Thiele, Chichibabin, and M\"uller
 Hydrocarbons
;
_journal_name_full 'Chemical Science'
_journal_paper_doi 10.1039/D0SC03622F
_journal_year 2020
_chemical_formula_moiety 'C28 H42 N4'
_chemical_formula_sum 'C28 H42 N4'
_chemical_formula_weight 434.65
_space_group_crystal_system triclinic
_space_group_IT_number 2
_space_group_name_Hall '-P 1'
_space_group_name_H-M_alt 'P -1'
_atom_sites_solution_hydrogens geom
_atom_sites_solution_primary dual
_audit_creation_date 2019-08-12
_audit_creation_method
;
Olex2 1.2
(compiled 2018.05.29 svn.r3508 for OlexSys, GUI svn.r5506)
;
_audit_update_record
;
2020-06-17 deposited with the CCDC.	2020-10-02 downloaded from the CCDC.
;
_cell_angle_alpha 96.010(6)
_cell_angle_beta 105.100(6)
_cell_angle_gamma 104.691(5)
_cell_formula_units_Z 1
_cell_length_a 8.4471(5)
_cell_length_b 8.8406(6)
_cell_length_c 10.0062(7)
_cell_measurement_reflns_used 4211
_cell_measurement_temperature 293(2)
_cell_measurement_theta_max 27.6590
_cell_measurement_theta_min 2.9280
_cell_volume 686.09(9)
_computing_cell_refinement 'CrysAlisPro 1.171.39.29d (Rigaku OD, 2017)'
_computing_data_collection 'CrysAlisPro 1.171.39.29d (Rigaku OD, 2017)'
_computing_data_reduction 'CrysAlisPro 1.171.39.29d (Rigaku OD, 2017)'
_computing_molecular_graphics 'Olex2 (Dolomanov et al., 2009)'
_computing_publication_material 'Olex2 (Dolomanov et al., 2009)'
_computing_structure_refinement 'ShelXL (Sheldrick, 2015)'
_computing_structure_solution 'ShelXT (Sheldrick, 2015)'
_diffrn_ambient_temperature 293(2)
_diffrn_detector 'CCD plate'
_diffrn_measured_fraction_theta_full 0.997
_diffrn_measured_fraction_theta_max 0.860
_diffrn_measurement_details
;
List of Runs (angles in degrees, time in seconds):

  # Type    Start    End  Width  t~exp~   \w     \q     \k     \f   Frames
#--------------------------------------------------------------------------
  1  \w     13.00  39.00   0.50   11.25    --    7.20  49.00  19.00   52
  2  \w    -31.00  40.00   0.50   11.25    --    7.20 -49.00-128.00  142
  3  \w     -4.00  22.00   0.50   11.25    --   -7.60  49.00  19.00   52
  4  \w    -60.00 -35.00   0.50   11.25    --   -7.60 -49.00-128.00   50
  5  \w    -33.00  97.00   0.50   11.25    --    7.20  38.00-120.00  260
  6  \w     16.00  94.00   0.50   11.25    --    7.20 -19.00  90.00  156
  7  \w    -77.00 -18.00   0.50   11.25    --    7.20 -19.00  90.00  118
  8  \w    -76.00  22.00   0.50   11.25    --   -7.60 -77.00   0.00  196
  9  \w    -43.00  29.00   0.50   11.25    --   -7.60 -82.00  90.00  144
;
_diffrn_measurement_device 'four-circle diffractometer'
_diffrn_measurement_device_type 'XtaLAB AFC12 (RINC): Kappa single'
_diffrn_measurement_method '\w scans'
_diffrn_orient_matrix_type 'CrysAlisPro convention (1999,Acta A55,543-557)'
_diffrn_orient_matrix_UB_11 0.0777253000
_diffrn_orient_matrix_UB_12 0.0627878000
_diffrn_orient_matrix_UB_13 0.0264915000
_diffrn_orient_matrix_UB_21 0.0403175000
_diffrn_orient_matrix_UB_22 -0.0435298000
_diffrn_orient_matrix_UB_23 -0.0369556000
_diffrn_orient_matrix_UB_31 -0.0246065000
_diffrn_orient_matrix_UB_32 0.0357845000
_diffrn_orient_matrix_UB_33 -0.0592420000
_diffrn_radiation_monochromator graphite
_diffrn_radiation_probe x-ray
_diffrn_radiation_type MoK\a
_diffrn_radiation_wavelength 0.71073
_diffrn_reflns_av_R_equivalents 0.0778
_diffrn_reflns_av_unetI/netI 0.0624
_diffrn_reflns_Laue_measured_fraction_full 0.997
_diffrn_reflns_Laue_measured_fraction_max 0.860
_diffrn_reflns_limit_h_max 10
_diffrn_reflns_limit_h_min -10
_diffrn_reflns_limit_k_max 10
_diffrn_reflns_limit_k_min -12
_diffrn_reflns_limit_l_max 13
_diffrn_reflns_limit_l_min -12
_diffrn_reflns_number 11405
_diffrn_reflns_point_group_measured_fraction_full 0.997
_diffrn_reflns_point_group_measured_fraction_max 0.860
_diffrn_reflns_theta_full 25.242
_diffrn_reflns_theta_max 29.013
_diffrn_reflns_theta_min 2.842
_diffrn_source 'fine-focus sealed X-ray tube'
_diffrn_source_type 'Enhance (Mo) X-ray Source'
_exptl_absorpt_coefficient_mu 0.062
_exptl_absorpt_correction_T_max 1.00000
_exptl_absorpt_correction_T_min 0.93305
_exptl_absorpt_correction_type multi-scan
_exptl_absorpt_process_details
;
CrysAlisPro 1.171.39.29d (Rigaku Oxford Diffraction, 2017)
Empirical absorption correction using spherical harmonics,
 implemented in SCALE3 ABSPACK scaling algorithm.
;
_exptl_crystal_colour 'light yellow'
_exptl_crystal_colour_modifier light
_exptl_crystal_colour_primary yellow
_exptl_crystal_density_diffrn 1.052
_exptl_crystal_description block
_exptl_crystal_F_000 238
_exptl_crystal_size_max 0.32
_exptl_crystal_size_mid 0.16
_exptl_crystal_size_min 0.15
_refine_diff_density_max 0.346
_refine_diff_density_min -0.284
_refine_diff_density_rms 0.044
_refine_ls_extinction_method none
_refine_ls_goodness_of_fit_ref 1.072
_refine_ls_hydrogen_treatment constr
_refine_ls_matrix_type full
_refine_ls_number_parameters 150
_refine_ls_number_reflns 3151
_refine_ls_number_restraints 0
_refine_ls_restrained_S_all 1.072
_refine_ls_R_factor_all 0.0917
_refine_ls_R_factor_gt 0.0723
_refine_ls_shift/su_max 0.000
_refine_ls_shift/su_mean 0.000
_refine_ls_structure_factor_coef Fsqd
_refine_ls_weighting_details 'w=1/[\s^2^(Fo^2^)+(0.1222P)^2^+0.0969P] where P=(Fo^2^+2Fc^2^)/3'
_refine_ls_weighting_scheme calc
_refine_ls_wR_factor_gt 0.2174
_refine_ls_wR_factor_ref 0.2363
_reflns_Friedel_coverage 0.000
_reflns_number_gt 2213
_reflns_number_total 3151
_reflns_threshold_expression 'I > 2\s(I)'
_cod_data_source_file d0sc03622f2.cif
_cod_data_source_block aj1043
_cod_original_cell_volume 686.09(8)
_cod_database_code 1559247
_shelx_shelxl_version_number 2017/1
_chemical_oxdiff_formula 'C H N'
_shelx_space_group_comment
;
The symmetry employed for this shelxl refinement is uniquely defined
by the following loop, which should always be used as a source of
symmetry information in preference to the above space-group names.
They are only intended as comments.
;
_shelx_estimated_absorpt_t_max 0.991
_shelx_estimated_absorpt_t_min 0.980
_reflns_odcompleteness_completeness 99.61
_reflns_odcompleteness_iscentric 1
_reflns_odcompleteness_theta 26.32
_olex2_refinement_description
;
1. Fixed Uiso
 At 1.2 times of:
  All C(H) groups
 At 1.5 times of:
  All C(H,H,H) groups
2.a Ternary CH refined with riding coordinates:
 C8(H8), C12(H12)
2.b Aromatic/amide H refined with riding coordinates:
 C7(H7), C6(H6), C4(H4), C3(H3)
2.c Idealised Me refined as rotating group:
 C11(H11A,H11B,H11C), C14(H14A,H14B,H14C), C13(H13A,H13B,H13C), C10(H10A,H10B,
 H10C), C9(H9A,H9B,H9C)
;
_olex2_submission_special_instructions 'No special instructions were received'
_oxdiff_exptl_absorpt_empirical_details
;
Empirical correction (ABSPACK) includes:
- Absorption correction using spherical harmonics
- Frame scaling
;
_oxdiff_exptl_absorpt_empirical_full_max 1.268
_oxdiff_exptl_absorpt_empirical_full_min 0.598

loop_
_space_group_symop_operation_xyz
'x, y, z'
'-x, -y, -z'

loop_
_atom_site_label
_atom_site_type_symbol
_atom_site_fract_x
_atom_site_fract_y
_atom_site_fract_z
_atom_site_U_iso_or_equiv
_atom_site_adp_type
_atom_site_occupancy
_atom_site_site_symmetry_order
_atom_site_calc_flag
_atom_site_refinement_flags_posn
_atom_site_refinement_flags_adp
_atom_site_refinement_flags_occupancy
_atom_site_disorder_assembly
_atom_site_disorder_group
N2 N 0.7681(2) 0.41881(18) 0.70420(17) 0.0637(5) Uani 1 1 d . . . . .
N1 N 0.6399(2) 0.57488(18) 0.81093(18) 0.0646(5) Uani 1 1 d . . . . .
C5 C 0.96111(18) 0.93555(17) 0.53410(15) 0.0452(4) Uani 1 1 d . . . . .
C2 C 0.8144(2) 0.69126(19) 0.66434(17) 0.0503(4) Uani 1 1 d . . . . .
C1 C 0.7355(2) 0.56200(19) 0.73334(17) 0.0512(4) Uani 1 1 d . . . . .
C7 C 0.7396(2) 0.6974(2) 0.52602(19) 0.0649(5) Uani 1 1 d . . . . .
H7 H 0.638802 0.619542 0.474376 0.078 Uiso 1 1 calc R . . . .
C6 C 0.8115(2) 0.8169(2) 0.46261(19) 0.0641(5) Uani 1 1 d . . . . .
H6 H 0.757606 0.817635 0.369009 0.077 Uiso 1 1 calc R . . . .
C8 C 0.5942(3) 0.7213(2) 0.8365(2) 0.0731(6) Uani 1 1 d . . . . .
H8 H 0.651497 0.800938 0.789922 0.088 Uiso 1 1 calc R . . . .
C4 C 1.0345(3) 0.9282(3) 0.6725(2) 0.0813(7) Uani 1 1 d . . . . .
H4 H 1.135813 1.005412 0.724203 0.098 Uiso 1 1 calc R . . . .
C12 C 0.6923(3) 0.2855(2) 0.7663(2) 0.0712(6) Uani 1 1 d . . . . .
H12 H 0.590882 0.305423 0.785898 0.085 Uiso 1 1 calc R . . . .
C3 C 0.9621(3) 0.8096(3) 0.7367(2) 0.0823(7) Uani 1 1 d . . . . .
H3 H 1.014554 0.809875 0.830813 0.099 Uiso 1 1 calc R . . . .
C11 C 0.9066(3) 0.4054(3) 0.6495(3) 0.0900(8) Uani 1 1 d . . . . .
H11A H 0.949546 0.501088 0.616505 0.135 Uiso 1 1 calc GR . . . .
H11B H 0.865696 0.316545 0.572883 0.135 Uiso 1 1 calc GR . . . .
H11C H 0.996947 0.389489 0.722536 0.135 Uiso 1 1 calc GR . . . .
C14 C 0.6306(4) 0.1298(3) 0.6627(4) 0.1065(9) Uani 1 1 d . . . . .
H14A H 0.561972 0.142652 0.574089 0.160 Uiso 1 1 calc GR . . . .
H14B H 0.563146 0.048794 0.698696 0.160 Uiso 1 1 calc GR . . . .
H14C H 0.727638 0.099344 0.649642 0.160 Uiso 1 1 calc GR . . . .
C13 C 0.8100(4) 0.2777(4) 0.9030(3) 0.1146(11) Uani 1 1 d . . . . .
H13A H 0.910857 0.256965 0.887943 0.172 Uiso 1 1 calc GR . . . .
H13B H 0.753174 0.193859 0.942946 0.172 Uiso 1 1 calc GR . . . .
H13C H 0.842084 0.377197 0.966274 0.172 Uiso 1 1 calc GR . . . .
C10 C 0.4046(4) 0.6881(4) 0.7799(4) 0.1278(12) Uani 1 1 d . . . . .
H10A H 0.370009 0.658184 0.679219 0.192 Uiso 1 1 calc GR . . . .
H10B H 0.373324 0.781808 0.805011 0.192 Uiso 1 1 calc GR . . . .
H10C H 0.348582 0.602946 0.819000 0.192 Uiso 1 1 calc GR . . . .
C9 C 0.6526(5) 0.7819(4) 0.9936(4) 0.1234(11) Uani 1 1 d . . . . .
H9A H 0.598871 0.702368 1.039215 0.185 Uiso 1 1 calc GR . . . .
H9B H 0.621258 0.877120 1.012605 0.185 Uiso 1 1 calc GR . . . .
H9C H 0.774915 0.804528 1.028761 0.185 Uiso 1 1 calc GR . . . .

loop_
_atom_site_aniso_label
_atom_site_aniso_U_11
_atom_site_aniso_U_22
_atom_site_aniso_U_33
_atom_site_aniso_U_23
_atom_site_aniso_U_13
_atom_site_aniso_U_12
N2 0.0792(10) 0.0545(9) 0.0765(10) 0.0232(7) 0.0432(8) 0.0272(7)
N1 0.0752(10) 0.0567(9) 0.0774(11) 0.0185(7) 0.0436(8) 0.0221(7)
C5 0.0452(8) 0.0469(8) 0.0461(8) 0.0106(6) 0.0162(6) 0.0145(6)
C2 0.0519(9) 0.0507(9) 0.0538(9) 0.0154(7) 0.0217(7) 0.0160(7)
C1 0.0544(9) 0.0505(9) 0.0531(9) 0.0153(7) 0.0213(7) 0.0150(7)
C7 0.0657(11) 0.0604(11) 0.0525(10) 0.0113(8) 0.0126(8) -0.0046(8)
C6 0.0657(11) 0.0665(11) 0.0460(9) 0.0157(8) 0.0096(8) -0.0003(8)
C8 0.0799(13) 0.0634(11) 0.0925(15) 0.0141(10) 0.0479(12) 0.0266(10)
C4 0.0655(12) 0.0875(14) 0.0595(11) 0.0304(10) -0.0036(9) -0.0157(10)
C12 0.0848(13) 0.0569(11) 0.0886(14) 0.0277(10) 0.0430(11) 0.0264(10)
C3 0.0694(12) 0.0950(16) 0.0589(11) 0.0388(11) -0.0011(9) -0.0061(11)
C11 0.1073(18) 0.0868(15) 0.1188(19) 0.0398(14) 0.0743(16) 0.0526(14)
C14 0.119(2) 0.0657(14) 0.128(2) 0.0186(14) 0.0292(18) 0.0244(14)
C13 0.129(2) 0.114(2) 0.0899(18) 0.0459(16) 0.0213(17) 0.0173(18)
C10 0.099(2) 0.131(3) 0.152(3) -0.013(2) 0.0223(19) 0.0607(19)
C9 0.139(3) 0.118(2) 0.110(2) -0.0229(18) 0.029(2) 0.058(2)

loop_
_atom_type_symbol
_atom_type_description
_atom_type_scat_dispersion_real
_atom_type_scat_dispersion_imag
_atom_type_scat_source
C C 0.0033 0.0016 'International Tables Vol C Tables 4.2.6.8 and 6.1.1.4'
H H 0.0000 0.0000 'International Tables Vol C Tables 4.2.6.8 and 6.1.1.4'
N N 0.0061 0.0033 'International Tables Vol C Tables 4.2.6.8 and 6.1.1.4'

loop_
_geom_angle_atom_site_label_1
_geom_angle_atom_site_label_2
_geom_angle_atom_site_label_3
_geom_angle
_geom_angle_site_symmetry_1
_geom_angle_site_symmetry_3
_geom_angle_publ_flag
C1 N2 C12 118.38(14) . . ?
C1 N2 C11 122.50(16) . . ?
C11 N2 C12 116.94(16) . . ?
C1 N1 C8 121.03(15) . . ?
C6 C5 C5 122.01(17) . 2_776 ?
C4 C5 C5 121.69(17) . 2_776 ?
C4 C5 C6 116.30(15) . . ?
C7 C2 C1 121.15(15) . . ?
C3 C2 C1 121.56(15) . . ?
C3 C2 C7 117.28(15) . . ?
N2 C1 C2 115.33(14) . . ?
N1 C1 N2 119.68(15) . . ?
N1 C1 C2 124.96(15) . . ?
C2 C7 H7 119.4 . . ?
C2 C7 C6 121.22(16) . . ?
C6 C7 H7 119.4 . . ?
C5 C6 H6 119.0 . . ?
C7 C6 C5 121.92(16) . . ?
C7 C6 H6 119.0 . . ?
N1 C8 H8 109.7 . . ?
N1 C8 C10 109.5(2) . . ?
N1 C8 C9 108.3(2) . . ?
C10 C8 H8 109.7 . . ?
C10 C8 C9 110.1(2) . . ?
C9 C8 H8 109.7 . . ?
C5 C4 H4 119.0 . . ?
C5 C4 C3 121.94(17) . . ?
C3 C4 H4 119.0 . . ?
N2 C12 H12 106.9 . . ?
N2 C12 C14 111.20(19) . . ?
N2 C12 C13 112.05(19) . . ?
C14 C12 H12 106.9 . . ?
C13 C12 H12 106.9 . . ?
C13 C12 C14 112.4(2) . . ?
C2 C3 C4 121.33(17) . . ?
C2 C3 H3 119.3 . . ?
C4 C3 H3 119.3 . . ?
N2 C11 H11A 109.5 . . ?
N2 C11 H11B 109.5 . . ?
N2 C11 H11C 109.5 . . ?
H11A C11 H11B 109.5 . . ?
H11A C11 H11C 109.5 . . ?
H11B C11 H11C 109.5 . . ?
C12 C14 H14A 109.5 . . ?
C12 C14 H14B 109.5 . . ?
C12 C14 H14C 109.5 . . ?
H14A C14 H14B 109.5 . . ?
H14A C14 H14C 109.5 . . ?
H14B C14 H14C 109.5 . . ?
C12 C13 H13A 109.5 . . ?
C12 C13 H13B 109.5 . . ?
C12 C13 H13C 109.5 . . ?
H13A C13 H13B 109.5 . . ?
H13A C13 H13C 109.5 . . ?
H13B C13 H13C 109.5 . . ?
C8 C10 H10A 109.5 . . ?
C8 C10 H10B 109.5 . . ?
C8 C10 H10C 109.5 . . ?
H10A C10 H10B 109.5 . . ?
H10A C10 H10C 109.5 . . ?
H10B C10 H10C 109.5 . . ?
C8 C9 H9A 109.5 . . ?
C8 C9 H9B 109.5 . . ?
C8 C9 H9C 109.5 . . ?
H9A C9 H9B 109.5 . . ?
H9A C9 H9C 109.5 . . ?
H9B C9 H9C 109.5 . . ?

loop_
_geom_bond_atom_site_label_1
_geom_bond_atom_site_label_2
_geom_bond_distance
_geom_bond_site_symmetry_2
_geom_bond_publ_flag
N2 C1 1.380(2) . ?
N2 C12 1.470(2) . ?
N2 C11 1.440(3) . ?
N1 C1 1.274(2) . ?
N1 C8 1.458(2) . ?
C5 C5 1.488(3) 2_776 ?
C5 C6 1.382(2) . ?
C5 C4 1.378(2) . ?
C2 C1 1.498(2) . ?
C2 C7 1.377(2) . ?
C2 C3 1.373(3) . ?
C7 H7 0.9300 . ?
C7 C6 1.380(2) . ?
C6 H6 0.9300 . ?
C8 H8 0.9800 . ?
C8 C10 1.492(4) . ?
C8 C9 1.513(4) . ?
C4 H4 0.9300 . ?
C4 C3 1.381(3) . ?
C12 H12 0.9800 . ?
C12 C14 1.515(4) . ?
C12 C13 1.487(4) . ?
C3 H3 0.9300 . ?
C11 H11A 0.9600 . ?
C11 H11B 0.9600 . ?
C11 H11C 0.9600 . ?
C14 H14A 0.9600 . ?
C14 H14B 0.9600 . ?
C14 H14C 0.9600 . ?
C13 H13A 0.9600 . ?
C13 H13B 0.9600 . ?
C13 H13C 0.9600 . ?
C10 H10A 0.9600 . ?
C10 H10B 0.9600 . ?
C10 H10C 0.9600 . ?
C9 H9A 0.9600 . ?
C9 H9B 0.9600 . ?
C9 H9C 0.9600 . ?
